data_7233320
loop_
_publ_author_name
'Liu, Guocheng'
'Li, Yan'
'Lu, Zhenjie'
'Li, Xiaowu'
'Wang, Xiuli'
'Wang, Xiang'
'Chen, Xingxing'

_publ_section_title
;
 Versatile carboxylate-directed structures of ten 1D \\rightarrow 3D
 Ni(ii) coordination polymers: fluorescence behaviors and electrochemical
 activities
;
_journal_issue 35
_journal_name_full CrystEngComm
_journal_page_first 5344
_journal_paper_doi 10.1039/C9CE01060B
_journal_volume 21
_journal_year 2019
_chemical_formula_sum 'C28 H28 N4 Ni O10'
_chemical_formula_weight 639.25
_space_group_crystal_system monoclinic
_space_group_IT_number 14
_space_group_name_Hall '-P 2ybc'
_space_group_name_H-M_alt 'P 1 21/c 1'
_symmetry_space_group_name_Hall '-P 2ybc'
_symmetry_space_group_name_H-M 'P 1 21/c 1'
_atom_sites_solution_hydrogens mixed
_audit_creation_method SHELXL-2014/7
_audit_update_record
;
2019-04-30 deposited with the CCDC.    2019-07-29 downloaded from the CCDC.
;
_cell_angle_alpha 90
_cell_angle_beta 90.022(2)
_cell_angle_gamma 90
_cell_formula_units_Z 2
_cell_length_a 11.4324(16)
_cell_length_b 11.544(3)
_cell_length_c 11.2605(16)
_cell_measurement_reflns_used 768
_cell_measurement_temperature 296(2)
_cell_measurement_theta_max 25.220
_cell_measurement_theta_min 2.507
_cell_volume 1486.1(5)
_computing_structure_refinement 'SHELXL-2014/7 (Sheldrick, 2014)'
_diffrn_ambient_temperature 293(2)
_diffrn_measured_fraction_theta_full 0.992
_diffrn_measured_fraction_theta_max 0.992
_diffrn_measurement_device_type 'sealed tube'
_diffrn_measurement_method graphite
_diffrn_radiation_type MoK\a
_diffrn_radiation_wavelength 0.71073
_diffrn_reflns_av_R_equivalents 0.0755
_diffrn_reflns_av_unetI/netI 0.0817
_diffrn_reflns_Laue_measured_fraction_full 0.992
_diffrn_reflns_Laue_measured_fraction_max 0.992
_diffrn_reflns_limit_h_max 13
_diffrn_reflns_limit_h_min -12
_diffrn_reflns_limit_k_max 13
_diffrn_reflns_limit_k_min -13
_diffrn_reflns_limit_l_max 10
_diffrn_reflns_limit_l_min -13
_diffrn_reflns_number 8503
_diffrn_reflns_point_group_measured_fraction_full 0.992
_diffrn_reflns_point_group_measured_fraction_max 0.992
_diffrn_reflns_theta_full 25.220
_diffrn_reflns_theta_max 25.220
_diffrn_reflns_theta_min 2.507
_exptl_absorpt_coefficient_mu 0.715
_exptl_crystal_colour blue
_exptl_crystal_density_diffrn 1.429
_exptl_crystal_description block
_exptl_crystal_F_000 664
_exptl_crystal_size_max 0.150
_exptl_crystal_size_mid 0.130
_exptl_crystal_size_min 0.110
_refine_diff_density_max 0.586
_refine_diff_density_min -0.394
_refine_diff_density_rms 0.080
_refine_ls_extinction_method none
_refine_ls_goodness_of_fit_ref 1.029
_refine_ls_hydrogen_treatment mixed
_refine_ls_matrix_type full
_refine_ls_number_parameters 200
_refine_ls_number_reflns 2671
_refine_ls_number_restraints 0
_refine_ls_restrained_S_all 1.029
_refine_ls_R_factor_all 0.0998
_refine_ls_R_factor_gt 0.0551
_refine_ls_shift/su_max 0.000
_refine_ls_shift/su_mean 0.000
_refine_ls_structure_factor_coef Fsqd
_refine_ls_weighting_details 'w=1/[\s^2^(Fo^2^)+(0.0738P)^2^+0.9085P] where P=(Fo^2^+2Fc^2^)/3'
_refine_ls_weighting_scheme calc
_refine_ls_wR_factor_gt 0.1351
_refine_ls_wR_factor_ref 0.1602
_reflns_Friedel_coverage 0.000
_reflns_number_gt 1715
_reflns_number_total 2671
_reflns_threshold_expression 'I > 2\s(I)'
_cod_data_source_file c9ce01060b2.cif
_cod_data_source_block 1
_cod_depositor_comments 'Adding full bibliography for 7233319--7233328.cif.'
_cod_database_code 7233320
_shelx_shelxl_version_number 2014/7
_shelx_space_group_comment
;
The symmetry employed for this shelxl refinement is uniquely defined
by the following loop, which should always be used as a source of
symmetry information in preference to the above space-group names.
They are only intended as comments.
;
_shelx_estimated_absorpt_t_min 0.900
_shelx_estimated_absorpt_t_max 0.925

loop_
_space_group_symop_operation_xyz
'x, y, z'
'-x, y+1/2, -z+1/2'
'-x, -y, -z'
'x, -y-1/2, z-1/2'

loop_
_atom_site_label
_atom_site_type_symbol
_atom_site_fract_x
_atom_site_fract_y
_atom_site_fract_z
_atom_site_U_iso_or_equiv
_atom_site_adp_type
_atom_site_occupancy
_atom_site_site_symmetry_order
_atom_site_calc_flag
_atom_site_refinement_flags_posn
_atom_site_refinement_flags_adp
_atom_site_refinement_flags_occupancy
Ni1 Ni 0.0000 0.0000 0.0000 0.0293(3) Uani 1 2 d S . P
O1W O 0.2371(3) -0.2059(3) 0.1947(4) 0.0646(12) Uani 1 1 d . . .
O1 O 0.1268(3) -0.1284(3) -0.0020(3) 0.0412(8) Uani 1 1 d . . .
N1 N -0.1295(3) -0.1294(3) -0.0191(3) 0.0368(9) Uani 1 1 d . . .
C1 C 0.0769(4) -0.0234(4) -0.2553(4) 0.0308(11) Uani 1 1 d . . .
O2 O 0.0072(3) 0.0159(3) -0.1792(2) 0.0353(8) Uani 1 1 d . . .
N2 N -0.3833(3) -0.4492(4) -0.1954(4) 0.0467(11) Uani 1 1 d . . .
H2A H -0.3322 -0.4940 -0.2275 0.056 Uiso 1 1 calc R U .
C2 C 0.0382(4) -0.0107(4) -0.3827(4) 0.0306(10) Uani 1 1 d . . .
O3 O 0.1737(3) -0.0719(3) -0.2328(3) 0.0395(8) Uani 1 1 d . . .
C3 C -0.0516(4) 0.0650(4) -0.4109(4) 0.0353(11) Uani 1 1 d . . .
H3A H -0.0875 0.1103 -0.3493 0.042 Uiso 1 1 d R U .
O4 O -0.5468(3) -0.3456(4) -0.2188(4) 0.0830(15) Uani 1 1 d . . .
C4 C -0.0897(4) 0.0757(4) -0.5276(4) 0.0362(11) Uani 1 1 d . . .
H4A H -0.1520 0.1314 -0.5313 0.054 Uiso 1 1 d R U .
C5 C -0.1379(4) -0.2168(4) 0.0571(4) 0.0389(12) Uani 1 1 d . . .
H5A H -0.0896 -0.2160 0.1236 0.047 Uiso 1 1 calc R U .
C6 C -0.2019(4) -0.1329(5) -0.1144(4) 0.0464(13) Uani 1 1 d . . .
H6A H -0.1995 -0.0721 -0.1685 0.056 Uiso 1 1 calc R U .
C7 C -0.2142(4) -0.3090(4) 0.0439(4) 0.0406(12) Uani 1 1 d . . .
H7A H -0.2175 -0.3672 0.1009 0.049 Uiso 1 1 calc R U .
C8 C -0.2780(4) -0.2213(5) -0.1345(5) 0.0498(14) Uani 1 1 d . . .
H8A H -0.3254 -0.2199 -0.2016 0.060 Uiso 1 1 calc R U .
C9 C -0.2859(4) -0.3135(4) -0.0560(4) 0.0379(11) Uani 1 1 d . . .
C10 C -0.3686(4) -0.4137(5) -0.0719(5) 0.0496(14) Uani 1 1 d . . .
H10A H -0.3398 -0.4791 -0.0264 0.060 Uiso 1 1 calc R U .
H10B H -0.4443 -0.3924 -0.0398 0.060 Uiso 1 1 calc R U .
C11 C -0.4747(4) -0.4134(5) -0.2592(5) 0.0500(14) Uani 1 1 d . . .
C12 C -0.4847(4) -0.4587(4) -0.3841(5) 0.0414(12) Uani 1 1 d . . .
C13 C -0.5362(4) -0.3902(4) -0.4696(5) 0.0474(13) Uani 1 1 d . . .
H13A H -0.5623 -0.3139 -0.4482 0.057 Uiso 1 1 d R U .
C14 C -0.5520(4) -0.4297(5) -0.5843(6) 0.0487(14) Uani 1 1 d . . .
H14A H -0.575(4) -0.380(4) -0.642(5) 0.057(17) Uiso 1 1 d . . .

loop_
_atom_site_aniso_label
_atom_site_aniso_U_11
_atom_site_aniso_U_22
_atom_site_aniso_U_33
_atom_site_aniso_U_23
_atom_site_aniso_U_13
_atom_site_aniso_U_12
Ni1 0.0335(5) 0.0403(5) 0.0142(4) -0.0002(4) -0.0040(3) 0.0024(4)
O1W 0.058(2) 0.080(3) 0.056(3) 0.025(2) -0.025(2) -0.015(2)
O1 0.0425(19) 0.048(2) 0.0334(19) 0.0047(16) -0.0016(16) 0.0095(15)
N1 0.039(2) 0.048(2) 0.023(2) -0.0008(18) -0.0077(18) 0.0006(18)
C1 0.036(3) 0.033(3) 0.023(2) 0.0012(18) -0.004(2) -0.0033(19)
O2 0.0425(19) 0.049(2) 0.0143(15) -0.0023(14) -0.0011(14) 0.0070(15)
N2 0.036(2) 0.056(3) 0.049(3) -0.016(2) -0.010(2) 0.002(2)
C2 0.040(3) 0.035(3) 0.017(2) 0.000(2) -0.0039(19) 0.001(2)
O3 0.0360(19) 0.060(2) 0.0220(17) -0.0009(16) -0.0058(15) 0.0078(16)
C3 0.043(3) 0.042(3) 0.020(2) -0.004(2) 0.001(2) 0.009(2)
O4 0.063(3) 0.121(4) 0.065(3) -0.052(3) -0.030(2) 0.044(3)
C4 0.042(3) 0.040(3) 0.027(3) 0.000(2) -0.003(2) 0.008(2)
C5 0.047(3) 0.044(3) 0.026(3) -0.001(2) -0.011(2) 0.002(2)
C6 0.051(3) 0.056(3) 0.032(3) 0.008(2) -0.013(3) -0.011(3)
C7 0.049(3) 0.042(3) 0.030(3) 0.000(2) -0.010(2) -0.004(2)
C8 0.041(3) 0.077(4) 0.032(3) 0.006(3) -0.016(2) -0.011(3)
C9 0.032(3) 0.049(3) 0.033(3) -0.003(2) 0.001(2) 0.000(2)
C10 0.048(3) 0.059(3) 0.042(3) -0.003(3) -0.011(3) -0.007(3)
C11 0.042(3) 0.063(4) 0.045(3) -0.019(3) -0.014(3) 0.009(3)
C12 0.033(3) 0.052(3) 0.040(3) -0.013(2) -0.008(2) 0.001(2)
C13 0.045(3) 0.046(3) 0.052(3) -0.016(3) -0.009(3) 0.005(2)
C14 0.044(3) 0.050(4) 0.052(4) -0.007(3) -0.011(3) 0.005(3)

loop_
_atom_type_symbol
_atom_type_description
_atom_type_scat_dispersion_real
_atom_type_scat_dispersion_imag
_atom_type_scat_source
C C 0.0033 0.0016 'International Tables Vol C Tables 4.2.6.8 and 6.1.1.4'
H H 0.0000 0.0000 'International Tables Vol C Tables 4.2.6.8 and 6.1.1.4'
N N 0.0061 0.0033 'International Tables Vol C Tables 4.2.6.8 and 6.1.1.4'
O O 0.0106 0.0060 'International Tables Vol C Tables 4.2.6.8 and 6.1.1.4'
Ni Ni 0.3393 1.1124 'International Tables Vol C Tables 4.2.6.8 and 6.1.1.4'

loop_
_geom_angle_atom_site_label_1
_geom_angle_atom_site_label_2
_geom_angle_atom_site_label_3
_geom_angle
_geom_angle_site_symmetry_1
_geom_angle_site_symmetry_3
O2 Ni1 O2 180.0 3 .
O2 Ni1 O1 91.42(12) 3 3
O2 Ni1 O1 88.59(12) . 3
O2 Ni1 O1 88.58(12) 3 .
O2 Ni1 O1 91.42(12) . .
O1 Ni1 O1 180.0 3 .
O2 Ni1 N1 90.51(13) 3 .
O2 Ni1 N1 89.49(13) . .
O1 Ni1 N1 90.94(14) 3 .
O1 Ni1 N1 89.06(14) . .
O2 Ni1 N1 89.49(13) 3 3
O2 Ni1 N1 90.51(13) . 3
O1 Ni1 N1 89.06(14) 3 3
O1 Ni1 N1 90.94(14) . 3
N1 Ni1 N1 180.0 . 3
C5 N1 C6 116.4(4) . .
C5 N1 Ni1 121.4(3) . .
C6 N1 Ni1 122.0(3) . .
O2 C1 O3 125.3(4) . .
O2 C1 C2 115.4(4) . .
O3 C1 C2 119.3(4) . .
C1 O2 Ni1 132.3(3) . .
C11 N2 C10 121.1(4) . .
C3 C2 C4 119.2(4) . 3_554
C3 C2 C1 119.7(4) . .
C4 C2 C1 121.0(4) 3_554 .
C2 C3 C4 120.3(4) . .
C3 C4 C2 120.5(4) . 3_554
N1 C5 C7 124.1(4) . .
C8 C6 N1 123.0(5) . .
C5 C7 C9 119.1(4) . .
C6 C8 C9 120.8(5) . .
C8 C9 C7 116.6(4) . .
C8 C9 C10 123.7(4) . .
C7 C9 C10 119.6(4) . .
N2 C10 C9 113.6(4) . .
O4 C11 N2 121.7(5) . .
O4 C11 C12 121.2(5) . .
N2 C11 C12 117.1(5) . .
C13 C12 C14 118.6(5) . 3_444
C13 C12 C11 119.1(5) . .
C14 C12 C11 122.3(5) 3_444 .
C12 C13 C14 121.3(5) . .
C13 C14 C12 120.1(5) . 3_444

loop_
_geom_bond_atom_site_label_1
_geom_bond_atom_site_label_2
_geom_bond_distance
_geom_bond_site_symmetry_2
Ni1 O2 2.028(3) 3
Ni1 O2 2.028(3) .
Ni1 O1 2.073(3) 3
Ni1 O1 2.073(3) .
Ni1 N1 2.114(4) .
Ni1 N1 2.114(4) 3
N1 C5 1.329(6) .
N1 C6 1.355(6) .
C1 O2 1.255(5) .
C1 O3 1.266(5) .
C1 C2 1.507(6) .
N2 C11 1.334(6) .
N2 C10 1.460(6) .
C2 C3 1.386(6) .
C2 C4 1.389(6) 3_554
C3 C4 1.390(6) .
O4 C11 1.225(6) .
C4 C2 1.389(6) 3_554
C5 C7 1.384(6) .
C6 C8 1.360(7) .
C7 C9 1.392(6) .
C8 C9 1.386(7) .
C9 C10 1.504(6) .
C11 C12 1.505(7) .
C12 C13 1.378(7) .
C12 C14 1.401(7) 3_444
C13 C14 1.381(7) .
C14 C12 1.401(7) 3_444
